data_2023409
loop_
_publ_author_name
'Mewis, Ryan E.'
'Hulme, Matthew C.'
'Marron, Jack'
'Langley, Stuart K.'
'Sutcliffe, Oliver B.'
'Benjamin, Sophie L.'

_publ_section_title
;
 Synthesis and crystal structures of five fluorinated diphenidine
 derivatives.
;
_journal_coeditor_code EE2011
_journal_issue 'Pt 3'
_journal_name_full 'Acta crystallographica. Section E, Crystallographic communications'
_journal_page_first 229
_journal_page_last 234
_journal_paper_doi 10.1107/S2056989025001288
_journal_volume 81
_journal_year 2025
_chemical_formula_iupac 'C18 H22 F2 N +, Cl -'
_chemical_formula_moiety 'C18 H22 F2 N +, Cl -'
_chemical_formula_sum 'C18 H22 Cl F2 N'
_chemical_formula_weight 325.81
_chemical_name_systematic
;
<i>tert</i>-Butyl[1-(2,6-difluorophenyl)-2-phenylethyl]azanium chloride
;
_space_group_crystal_system monoclinic
_space_group_IT_number 14
_space_group_name_Hall '-P 2ybc'
_space_group_name_H-M_alt 'P 1 21/c 1'
_atom_sites_solution_hydrogens mixed
_audit_creation_method SHELXL-2018/3
_cell_angle_alpha 90
_cell_angle_beta 105.044(5)
_cell_angle_gamma 90
_cell_formula_units_Z 4
_cell_length_a 11.3115(6)
_cell_length_b 10.5400(5)
_cell_length_c 14.8039(7)
_cell_measurement_reflns_used 8922
_cell_measurement_temperature 123(2)
_cell_measurement_theta_max 26.21
_cell_measurement_theta_min 3.01
_cell_volume 1704.48(15)
_computing_cell_refinement 'CrysAlisPro (Agilent, 2014)'
_computing_data_collection 'CrysAlisPro (Agilent, 2014)'
_computing_data_reduction 'CrysAlisPro (Agilent, 2014)'
_computing_molecular_graphics
;
X-SEED (Barbour, 2020)
;
_computing_structure_refinement
;
<i>SHELXL2018/3</i>  (Sheldrick, 2015b)
;
_computing_structure_solution
;
SHELXS97 (Sheldrick, 2008)
;
_diffrn_ambient_temperature 123(2)
_diffrn_measured_fraction_theta_full 0.998
_diffrn_measured_fraction_theta_max 0.998
_diffrn_measurement_device_type 'Oxford Diffraction Xcalibur'
_diffrn_measurement_method 'scans in phi and omega'
_diffrn_radiation_type MoK\a
_diffrn_radiation_wavelength 0.71073
_diffrn_reflns_av_R_equivalents 0.0362
_diffrn_reflns_av_unetI/netI 0.0556
_diffrn_reflns_limit_h_max 13
_diffrn_reflns_limit_h_min -13
_diffrn_reflns_limit_k_max 12
_diffrn_reflns_limit_k_min -8
_diffrn_reflns_limit_l_max 12
_diffrn_reflns_limit_l_min -17
_diffrn_reflns_number 7223
_diffrn_reflns_theta_full 24.998
_diffrn_reflns_theta_max 24.998
_diffrn_reflns_theta_min 3.259
_diffrn_source 'fine-focus sealed tube'
_exptl_absorpt_coefficient_mu 0.240
_exptl_absorpt_correction_T_max 0.976
_exptl_absorpt_correction_T_min 0.944
_exptl_absorpt_correction_type analytical
_exptl_absorpt_process_details
;
(SADABS; Krause <i>et al.</i>,  2015)
;
_exptl_crystal_colour colourless
_exptl_crystal_density_diffrn 1.270
_exptl_crystal_description Block
_exptl_crystal_F_000 688
_exptl_crystal_size_max 0.4
_exptl_crystal_size_mid 0.2
_exptl_crystal_size_min 0.1
_refine_diff_density_max 0.218
_refine_diff_density_min -0.250
_refine_ls_extinction_method none
_refine_ls_goodness_of_fit_ref 1.055
_refine_ls_hydrogen_treatment mixed
_refine_ls_matrix_type full
_refine_ls_number_parameters 210
_refine_ls_number_reflns 3008
_refine_ls_number_restraints 0
_refine_ls_restrained_S_all 1.055
_refine_ls_R_factor_all 0.0704
_refine_ls_R_factor_gt 0.0488
_refine_ls_shift/su_max 0.000
_refine_ls_shift/su_mean 0.000
_refine_ls_structure_factor_coef Fsqd
_refine_ls_weighting_details 'w=1/[\s^2^(Fo^2^)+(0.0303P)^2^+0.5824P] where P=(Fo^2^+2Fc^2^)/3'
_refine_ls_weighting_scheme calc
_refine_ls_wR_factor_gt 0.0877
_refine_ls_wR_factor_ref 0.0954
_reflns_number_gt 2343
_reflns_number_total 3008
_reflns_threshold_expression 'I > 2\s(I)'
_cod_data_source_file ee2011.cif
_cod_data_source_block III
_cod_depositor_comments 'Adding full bibliography for 2023405--2023409.cif.'
_cod_original_sg_symbol_H-M 'P 21/c'
_cod_database_code 2023409
_shelx_space_group_comment
;
The symmetry employed for this shelxl refinement is uniquely defined
by the following loop, which should always be used as a source of
symmetry information in preference to the above space-group names.
They are only intended as comments.
;

loop_
_space_group_symop_operation_xyz
'x, y, z'
'-x, y+1/2, -z+1/2'
'-x, -y, -z'
'x, -y-1/2, z-1/2'

loop_
_atom_site_type_symbol
_atom_site_label
_atom_site_fract_x
_atom_site_fract_y
_atom_site_fract_z
_atom_site_U_iso_or_equiv
_atom_site_adp_type
_atom_site_calc_flag
_atom_site_occupancy
_atom_site_disorder_assembly
_atom_site_disorder_group
Cl Cl1 0.39037(5) 1.13981(5) 0.05585(4) 0.02430(17) Uani d 1 . .
F F1 0.09857(12) 0.74034(14) 0.10106(9) 0.0339(4) Uani d 1 . .
F F2 0.39994(13) 0.60187(13) -0.04167(9) 0.0323(4) Uani d 1 . .
N N1 0.41820(17) 0.84575(19) 0.06664(12) 0.0173(4) Uani d 1 . .
C C1 0.5951(2) 0.8889(2) 0.19595(15) 0.0253(6) Uani d 1 . .
H H1C 0.648652 0.862937 0.156776 0.038 Uiso calc 1 . .
H H1D 0.636607 0.873592 0.261856 0.038 Uiso calc 1 . .
H H1E 0.576024 0.979356 0.186458 0.038 Uiso calc 1 . .
C C2 0.3904(2) 0.8518(2) 0.22761(15) 0.0266(6) Uani d 1 . .
H H2A 0.367671 0.941068 0.215264 0.040 Uiso calc 1 . .
H H2B 0.431267 0.840815 0.294127 0.040 Uiso calc 1 . .
H H2C 0.316581 0.799009 0.211062 0.040 Uiso calc 1 . .
C C3 0.5069(2) 0.6716(2) 0.18050(15) 0.0264(6) Uani d 1 . .
H H3A 0.430789 0.622529 0.168216 0.040 Uiso calc 1 . .
H H3B 0.555718 0.655092 0.244475 0.040 Uiso calc 1 . .
H H3C 0.553596 0.646429 0.136139 0.040 Uiso calc 1 . .
C C4 0.4769(2) 0.8122(2) 0.16915(14) 0.0193(5) Uani d 1 . .
C C5 0.2864(2) 0.8140(2) 0.02029(14) 0.0186(5) Uani d 1 . .
H H5 0.234618 0.867019 0.050999 0.022 Uiso calc 1 . .
C C6 0.2527(2) 0.6777(2) 0.03035(14) 0.0185(5) Uani d 1 . .
C C7 0.1596(2) 0.6448(2) 0.07147(15) 0.0233(5) Uani d 1 . .
C C8 0.1273(2) 0.5219(3) 0.08481(17) 0.0325(6) Uani d 1 . .
H H8 0.064723 0.504267 0.115178 0.039 Uiso calc 1 . .
C C9 0.1874(2) 0.4250(3) 0.05328(17) 0.0352(7) Uani d 1 . .
H H9 0.166274 0.339447 0.061977 0.042 Uiso calc 1 . .
C C10 0.2784(2) 0.4506(2) 0.00904(17) 0.0313(6) Uani d 1 . .
H H10 0.319903 0.384076 -0.013306 0.038 Uiso calc 1 . .
C C11 0.3068(2) 0.5751(2) -0.00151(15) 0.0234(6) Uani d 1 . .
C C12 0.2600(2) 0.8573(2) -0.08193(14) 0.0213(5) Uani d 1 . .
H H12A 0.290438 0.944996 -0.084222 0.026 Uiso calc 1 . .
H H12B 0.304422 0.801691 -0.115937 0.026 Uiso calc 1 . .
C C13 0.1247(2) 0.8529(2) -0.12948(14) 0.0207(5) Uani d 1 . .
C C14 0.0489(2) 0.9493(3) -0.11500(17) 0.0332(6) Uani d 1 . .
H H14 0.082380 1.018435 -0.075390 0.040 Uiso calc 1 . .
C C15 -0.0752(3) 0.9463(3) -0.15751(19) 0.0444(8) Uani d 1 . .
H H15 -0.126360 1.013158 -0.147073 0.053 Uiso calc 1 . .
C C16 -0.1250(2) 0.8465(3) -0.21498(19) 0.0415(7) Uani d 1 . .
H H16 -0.210343 0.844521 -0.244199 0.050 Uiso calc 1 . .
C C17 -0.0509(2) 0.7503(3) -0.22978(17) 0.0368(7) Uani d 1 . .
H H17 -0.084782 0.681460 -0.269479 0.044 Uiso calc 1 . .
C C18 0.0738(2) 0.7533(2) -0.18684(15) 0.0274(6) Uani d 1 . .
H H18 0.124631 0.685936 -0.197099 0.033 Uiso calc 1 . .
H H1A 0.423(2) 0.933(2) 0.0648(15) 0.020(6) Uiso d 1 . .
H H1B 0.471(2) 0.818(2) 0.0302(16) 0.033(7) Uiso d 1 . .

loop_
_atom_site_aniso_label
_atom_site_aniso_U_11
_atom_site_aniso_U_22
_atom_site_aniso_U_33
_atom_site_aniso_U_12
_atom_site_aniso_U_13
_atom_site_aniso_U_23
Cl1 0.0305(3) 0.0186(3) 0.0261(3) 0.0042(3) 0.0115(2) 0.0024(3)
F1 0.0296(8) 0.0364(9) 0.0419(8) 0.0001(7) 0.0202(7) 0.0009(7)
F2 0.0383(9) 0.0276(8) 0.0363(8) 0.0065(7) 0.0190(7) 0.0004(7)
N1 0.0222(11) 0.0132(11) 0.0172(10) 0.0009(10) 0.0063(8) 0.0011(9)
C1 0.0248(14) 0.0286(15) 0.0205(12) -0.0010(12) 0.0021(10) 0.0037(11)
C2 0.0302(14) 0.0320(15) 0.0186(12) -0.0025(13) 0.0081(10) -0.0008(11)
C3 0.0329(15) 0.0232(14) 0.0205(12) 0.0024(12) 0.0021(10) 0.0061(11)
C4 0.0213(13) 0.0210(12) 0.0142(11) 0.0003(11) 0.0021(9) 0.0035(10)
C5 0.0198(13) 0.0168(12) 0.0196(12) 0.0025(11) 0.0056(9) 0.0006(10)
C6 0.0197(13) 0.0191(12) 0.0151(11) 0.0001(11) 0.0019(9) 0.0020(10)
C7 0.0207(13) 0.0252(14) 0.0225(12) 0.0007(12) 0.0029(10) 0.0010(11)
C8 0.0302(15) 0.0340(16) 0.0317(14) -0.0100(13) 0.0051(11) 0.0075(13)
C9 0.0429(17) 0.0215(15) 0.0338(15) -0.0113(14) -0.0031(12) 0.0069(12)
C10 0.0389(16) 0.0182(13) 0.0315(14) 0.0024(13) -0.0003(12) -0.0005(12)
C11 0.0264(14) 0.0242(14) 0.0198(12) 0.0009(12) 0.0061(10) 0.0019(11)
C12 0.0228(13) 0.0209(13) 0.0197(11) 0.0004(11) 0.0047(9) 0.0041(11)
C13 0.0241(13) 0.0213(13) 0.0171(11) -0.0003(12) 0.0059(9) 0.0054(11)
C14 0.0326(16) 0.0272(15) 0.0347(14) 0.0043(13) -0.0005(12) -0.0044(12)
C15 0.0326(17) 0.0459(19) 0.0513(18) 0.0166(15) 0.0047(13) -0.0013(16)
C16 0.0226(15) 0.052(2) 0.0457(16) 0.0001(15) 0.0015(12) 0.0001(16)
C17 0.0356(17) 0.0408(17) 0.0305(14) -0.0099(15) 0.0024(12) -0.0106(13)
C18 0.0272(15) 0.0280(15) 0.0278(13) 0.0015(12) 0.0086(11) -0.0018(12)

loop_
_atom_type_symbol
_atom_type_description
_atom_type_scat_dispersion_real
_atom_type_scat_dispersion_imag
_atom_type_scat_source
C C 0.0033 0.0016 'International Tables Vol C Tables 4.2.6.8 and 6.1.1.4'
H H 0.0000 0.0000 'International Tables Vol C Tables 4.2.6.8 and 6.1.1.4'
Cl Cl 0.1484 0.1585 'International Tables Vol C Tables 4.2.6.8 and 6.1.1.4'
F F 0.0171 0.0103 'International Tables Vol C Tables 4.2.6.8 and 6.1.1.4'
N N 0.0061 0.0033 'International Tables Vol C Tables 4.2.6.8 and 6.1.1.4'

loop_
_geom_angle_atom_site_label_1
_geom_angle_atom_site_label_2
_geom_angle_atom_site_label_3
_geom_angle_site_symmetry_1
_geom_angle_site_symmetry_3
_geom_angle
_geom_angle_publ_flag
C5 N1 C4 . . 121.50(16) ?
C5 N1 H1A . . 105.3(14) ?
C4 N1 H1A . . 104.3(14) ?
C5 N1 H1B . . 111.4(14) ?
C4 N1 H1B . . 108.5(15) ?
H1A N1 H1B . . 104.2(19) ?
C4 C1 H1C . . 109.5 ?
C4 C1 H1D . . 109.5 ?
H1C C1 H1D . . 109.5 ?
C4 C1 H1E . . 109.5 ?
H1C C1 H1E . . 109.5 ?
H1D C1 H1E . . 109.5 ?
C4 C2 H2A . . 109.5 ?
C4 C2 H2B . . 109.5 ?
H2A C2 H2B . . 109.5 ?
C4 C2 H2C . . 109.5 ?
H2A C2 H2C . . 109.5 ?
H2B C2 H2C . . 109.5 ?
C4 C3 H3A . . 109.5 ?
C4 C3 H3B . . 109.5 ?
H3A C3 H3B . . 109.5 ?
C4 C3 H3C . . 109.5 ?
H3A C3 H3C . . 109.5 ?
H3B C3 H3C . . 109.5 ?
C3 C4 C2 . . 111.26(19) ?
C3 C4 C1 . . 109.42(19) ?
C2 C4 C1 . . 110.85(19) ?
C3 C4 N1 . . 111.22(18) ?
C2 C4 N1 . . 108.81(18) ?
C1 C4 N1 . . 105.11(17) ?
C6 C5 N1 . . 114.40(18) ?
C6 C5 C12 . . 113.12(18) ?
N1 C5 C12 . . 107.39(16) ?
C6 C5 H5 . . 107.2 ?
N1 C5 H5 . . 107.2 ?
C12 C5 H5 . . 107.2 ?
C11 C6 C7 . . 114.0(2) ?
C11 C6 C5 . . 124.53(19) ?
C7 C6 C5 . . 121.5(2) ?
F1 C7 C8 . . 118.5(2) ?
F1 C7 C6 . . 117.6(2) ?
C8 C7 C6 . . 123.9(2) ?
C9 C8 C7 . . 118.6(2) ?
C9 C8 H8 . . 120.7 ?
C7 C8 H8 . . 120.7 ?
C8 C9 C10 . . 120.7(2) ?
C8 C9 H9 . . 119.6 ?
C10 C9 H9 . . 119.6 ?
C11 C10 C9 . . 117.8(2) ?
C11 C10 H10 . . 121.1 ?
C9 C10 H10 . . 121.1 ?
F2 C11 C10 . . 118.5(2) ?
F2 C11 C6 . . 116.5(2) ?
C10 C11 C6 . . 124.9(2) ?
C13 C12 C5 . . 111.39(17) ?
C13 C12 H12A . . 109.4 ?
C5 C12 H12A . . 109.4 ?
C13 C12 H12B . . 109.4 ?
C5 C12 H12B . . 109.4 ?
H12A C12 H12B . . 108.0 ?
C18 C13 C14 . . 118.6(2) ?
C18 C13 C12 . . 121.4(2) ?
C14 C13 C12 . . 120.0(2) ?
C15 C14 C13 . . 120.7(3) ?
C15 C14 H14 . . 119.7 ?
C13 C14 H14 . . 119.7 ?
C16 C15 C14 . . 120.2(3) ?
C16 C15 H15 . . 119.9 ?
C14 C15 H15 . . 119.9 ?
C17 C16 C15 . . 119.6(3) ?
C17 C16 H16 . . 120.2 ?
C15 C16 H16 . . 120.2 ?
C16 C17 C18 . . 120.1(3) ?
C16 C17 H17 . . 119.9 ?
C18 C17 H17 . . 119.9 ?
C13 C18 C17 . . 120.7(2) ?
C13 C18 H18 . . 119.6 ?
C17 C18 H18 . . 119.6 ?

loop_
_geom_bond_atom_site_label_1
_geom_bond_atom_site_label_2
_geom_bond_site_symmetry_2
_geom_bond_distance
_geom_bond_publ_flag
F1 C7 . 1.356(3) ?
F2 C11 . 1.367(2) ?
N1 C5 . 1.508(3) ?
N1 C4 . 1.532(3) ?
N1 H1A . 0.92(2) ?
N1 H1B . 0.95(2) ?
C1 C4 . 1.524(3) ?
C1 H1C . 0.9800 ?
C1 H1D . 0.9800 ?
C1 H1E . 0.9800 ?
C2 C4 . 1.523(3) ?
C2 H2A . 0.9800 ?
C2 H2B . 0.9800 ?
C2 H2C . 0.9800 ?
C3 C4 . 1.520(3) ?
C3 H3A . 0.9800 ?
C3 H3B . 0.9800 ?
C3 H3C . 0.9800 ?
C5 C6 . 1.504(3) ?
C5 C12 . 1.534(3) ?
C5 H5 . 1.0000 ?
C6 C11 . 1.384(3) ?
C6 C7 . 1.390(3) ?
C7 C8 . 1.374(3) ?
C8 C9 . 1.374(4) ?
C8 H8 . 0.9500 ?
C9 C10 . 1.382(4) ?
C9 H9 . 0.9500 ?
C10 C11 . 1.369(3) ?
C10 H10 . 0.9500 ?
C12 C13 . 1.510(3) ?
C12 H12A . 0.9900 ?
C12 H12B . 0.9900 ?
C13 C18 . 1.379(3) ?
C13 C14 . 1.382(3) ?
C14 C15 . 1.381(4) ?
C14 H14 . 0.9500 ?
C15 C16 . 1.377(4) ?
C15 H15 . 0.9500 ?
C16 C17 . 1.369(4) ?
C16 H16 . 0.9500 ?
C17 C18 . 1.389(3) ?
C17 H17 . 0.9500 ?
C18 H18 . 0.9500 ?

loop_
_geom_hbond_atom_site_label_D
_geom_hbond_atom_site_label_H
_geom_hbond_atom_site_label_A
_geom_hbond_site_symmetry_A
_geom_hbond_distance_DH
_geom_hbond_distance_HA
_geom_hbond_distance_DA
_geom_hbond_angle_DHA
_geom_hbond_publ_flag
N1 H1A Cl1 . 0.92(2) 2.21(3) 3.115(2) 167.7(19) yes
N1 H1B Cl1 3_675 0.95(2) 2.31(2) 3.1684(19) 151(2) yes
